data_7217894
loop_
_publ_author_name
'Espanol, Montserrat'
'Portillo, Joaquim'
'Manero, Jose-Maria'
'Ginebra, Maria-Pau'

_publ_section_title
;
 Investigation of the hydroxyapatite obtained as hydrolysis product of
 \a-tricalcium phosphate by transmission electron microscopy
;
_journal_issue 10
_journal_name_full CrystEngComm
_journal_page_first 3318
_journal_page_last 3326
_journal_paper_doi 10.1039/c001754j
_journal_volume 12
_journal_year 2010
_chemical_formula_structural 'Ca10.084 (P O4)5.94 (O H)3.39'
_chemical_formula_sum 'Ca10.084 H3.39 O27.15 P5.94'
_chemical_name_systematic 'Calcium phosphate(V) hydroxide (10.08/5.9/2.32)'
_space_group_IT_number 176
_symmetry_Int_Tables_number 176
_symmetry_space_group_name_Hall '-P 6c'
_symmetry_space_group_name_H-M 'P 63/m'
_audit_creation_date 2000-12-16
_cell_angle_alpha 90.
_cell_angle_beta 90.
_cell_angle_gamma 120.
_cell_formula_units_Z 1.000
_cell_length_a 9.4232(2)
_cell_length_b 9.4232(2)
_cell_length_c 6.8833(2)
_cell_volume 529.33(2)
_refine_ls_R_factor_all 0.0604
_cod_data_source_file c001754j.txt
_cod_data_source_block 87671-ICSD
_cod_original_cell_volume 529.3308
_cod_original_formula_sum 'H3.39 Ca10.084 O27.15 P5.94'
_cod_database_code 7217894

loop_
_symmetry_equiv_pos_site_id
_symmetry_equiv_pos_as_xyz
1 '-x+y, -x, -z+1/2'
2 '-y, x-y, -z+1/2'
3 'x, y, -z+1/2'
4 'x-y, x, -z'
5 'y, -x+y, -z'
6 '-x, -y, -z'
7 'x-y, x, z+1/2'
8 'y, -x+y, z+1/2'
9 '-x, -y, z+1/2'
10 '-x+y, -x, z'
11 '-y, x-y, z'
12 'x, y, z'

loop_
_atom_site_label
_atom_site_type_symbol
_atom_site_symmetry_multiplicity
_atom_site_Wyckoff_symbol
_atom_site_fract_x
_atom_site_fract_y
_atom_site_fract_z
_atom_site_B_iso_or_equiv
_atom_site_occupancy
Ca1 Ca2+ 4 f 0.3333 0.6667 0.0014(3) 0. 1.
Ca2 Ca2+ 6 h 0.2469(2) 0.9931(2) 0.25 0. 1.014(2)
P1 P5+ 6 h 0.3984(2) 0.3679(2) 0.25 0. 0.990(3)
O1 O2- 6 h 0.3273(4) 0.4848(4) 0.25 0. 1.027(5)
O2 O2- 6 h 0.5852(4) 0.4635(4) 0.25 0. 1.021(5)
O3 O2- 12 i 0.3415(3) 0.2565(3) 0.0690(3) 0. 1.045(4)
O4 O2- 4 e 0 0 0.1917(13) 0. 0.580(7)
H1 H1+ 4 e 0 0 0.0608 0. 0.639(63)

loop_
_atom_type_symbol
_atom_type_oxidation_number
Ca2+ 2.
P5+ 5.
O2- -2.
H1+ 1.

loop_
_citation_id
_citation_journal_abbrev
_citation_year
_citation_journal_volume
_citation_page_first
_citation_page_last
_citation_journal_id_ASTM
primary 'American Mineralogist' 1999 84 1406 1414 AMMIAY
